data_2224696
loop_
_publ_author_name
'Ronaldson, Michael'
'Maheux, Chad R.'
'Nyangulu, James M.'
'Cameron, T. Stanley'
'Aquino, Manuel A.S.'

_publ_section_title
;
 12-Ethoxy-2,3,8,9-tetramethoxybenzo[<i>c</i>]phenanthridine
 dichloromethane solvate
;
_journal_coeditor_code LH2944
_journal_issue 1
_journal_name_full 'Acta Crystallographica Section E'
_journal_page_first o124
_journal_paper_doi 10.1107/S1600536809050818
_journal_volume 66
_journal_year 2010
_chemical_formula_iupac 'C23 H23 N O5, C H2 Cl2'
_chemical_formula_moiety 'C23 H23 N O5, C H2 Cl2'
_chemical_formula_sum 'C24 H25 Cl2 N O5'
_chemical_formula_weight 478.37
_chemical_name_systematic
;
12-Ethoxy-2,3,8,9-tetramethoxybenzo[<i>c</i>]phenanthridine
dichloromethane solvate
;
_space_group_IT_number 2
_symmetry_cell_setting triclinic
_symmetry_space_group_name_Hall '-P 1'
_symmetry_space_group_name_H-M 'P -1'
_cell_angle_alpha 107.468(9)
_cell_angle_beta 96.7300(11)
_cell_angle_gamma 103.134(6)
_cell_formula_units_Z 2
_cell_length_a 7.6176(7)
_cell_length_b 12.874(3)
_cell_length_c 13.009(2)
_cell_measurement_reflns_used 2532
_cell_measurement_temperature 297.1
_cell_measurement_theta_max 35.0
_cell_measurement_theta_min 2.8
_cell_volume 1161.3(4)
_computing_cell_refinement
;
PROCESS (Rigaku/MSC and Rigaku, 2006)
;
_computing_data_collection
;
PROCESS (Rigaku/MSC and Rigaku, 2006)
;
_computing_data_reduction
;
CrystalStructure (Rigaku/MSC and Rigaku, 2006)
;
_computing_molecular_graphics 'SHELXTL (Sheldrick, 2008)'
_computing_publication_material
;
CrystalStructure (Rigaku/MSC and Rigaku, 2006)
;
_computing_structure_refinement
;
CRYSTALS (Betteridge <i>et al.</i>, 2003)
;
_computing_structure_solution 'SHELXS86 (Sheldrick, 2008)'
_diffrn_ambient_temperature 297
_diffrn_detector_area_resol_mean 10.00
_diffrn_measured_fraction_theta_full 0.981
_diffrn_measured_fraction_theta_max 0.780
_diffrn_measurement_device_type 'Rigaku R-AXIS RAPID'
_diffrn_measurement_method \w
_diffrn_radiation_type 'Mo K\a'
_diffrn_radiation_wavelength 0.71070
_diffrn_reflns_av_R_equivalents 0.042
_diffrn_reflns_limit_h_max 12
_diffrn_reflns_limit_h_min -12
_diffrn_reflns_limit_k_max 21
_diffrn_reflns_limit_k_min -21
_diffrn_reflns_limit_l_max 21
_diffrn_reflns_limit_l_min -21
_diffrn_reflns_number 16719
_diffrn_reflns_theta_full 27.00
_diffrn_reflns_theta_max 35.74
_exptl_absorpt_coefficient_mu 0.315
_exptl_absorpt_correction_T_max 0.916
_exptl_absorpt_correction_T_min 0.735
_exptl_absorpt_correction_type multi-scan
_exptl_absorpt_process_details
;
(ABSCOR; Higashi, 1995)
;
_exptl_crystal_colour colourless
_exptl_crystal_density_diffrn 1.368
_exptl_crystal_density_method 'not measured'
_exptl_crystal_description block
_exptl_crystal_F_000 500.00
_exptl_crystal_size_max 0.45
_exptl_crystal_size_mid 0.32
_exptl_crystal_size_min 0.28
_refine_diff_density_max 0.23
_refine_diff_density_min -0.29
_refine_ls_extinction_method none
_refine_ls_goodness_of_fit_ref 1.102
_refine_ls_hydrogen_treatment refall
_refine_ls_number_parameters 299
_refine_ls_number_reflns 3144
_refine_ls_number_restraints 0
_refine_ls_R_factor_gt 0.0555
_refine_ls_shift/su_max 0.0000
_refine_ls_structure_factor_coef F
_refine_ls_weighting_details
;
    Chebychev polynomial with 3 parameters (Carruthers & Watkin, 1979)
    9.5043    4.1025    7.0826
;
_refine_ls_weighting_scheme calc
_refine_ls_wR_factor_ref 0.0709
_reflns_number_gt 3144
_reflns_number_total 4984
_reflns_threshold_expression F^2^>2.0\s(F^2^)
_cod_data_source_file lh2944.cif
_cod_data_source_block I
_cod_original_cell_volume 1161.3(3)
_cod_original_formula_sum 'C24 H25 Cl2 N O5 '
_cod_database_code 2224696

loop_
_symmetry_equiv_pos_site_id
_symmetry_equiv_pos_as_xyz
1 +X,+Y,+Z
2 -X,-Y,-Z

loop_
_atom_site_type_symbol
_atom_site_label
_atom_site_fract_x
_atom_site_fract_y
_atom_site_fract_z
_atom_site_U_iso_or_equiv
_atom_site_adp_type
_atom_site_calc_flag
_atom_site_refinement_flags
_atom_site_occupancy
_atom_site_disorder_assembly
_atom_site_disorder_group
Cl CL1 0.57834(14) 0.48531(8) 0.12892(8) 0.1030(3) Uani d . 1.00 . .
Cl CL2 0.65852(14) 0.43659(8) 0.33198(9) 0.1048(3) Uani d . 1.00 . .
O O1 0.4347(2) 0.23338(16) -0.29456(13) 0.0659(4) Uani d . 1.00 . .
O O2 0.7420(2) 0.34392(16) -0.31719(13) 0.0656(4) Uani d . 1.00 . .
O O3 0.3983(2) 0.07039(14) 0.19755(12) 0.0597(4) Uani d . 1.00 . .
O O4 0.8982(2) 0.12439(17) 0.51431(14) 0.0720(5) Uani d . 1.00 . .
O O5 1.1964(2) 0.23385(16) 0.48175(13) 0.0674(4) Uani d . 1.00 . .
N N1 1.0471(2) 0.31310(17) 0.12497(15) 0.0568(5) Uani d . 1.00 . .
C C1 0.5648(3) 0.2258(2) -0.11897(17) 0.0538(5) Uani d . 1.00 . .
C C2 0.5768(3) 0.25700(19) -0.21031(17) 0.0533(5) Uani d . 1.00 . .
C C3 0.7499(3) 0.3197(2) -0.22228(17) 0.0539(5) Uani d . 1.00 . .
C C4 0.9017(3) 0.3493(2) -0.14131(18) 0.0551(6) Uani d . 1.00 . .
C C5 1.0462(3) 0.3431(2) 0.03733(18) 0.0582(6) Uani d . 1.00 . .
C C6 0.8815(2) 0.25253(18) 0.13772(16) 0.0486(5) Uani d . 1.00 . .
C C7 0.7164(2) 0.22220(18) 0.06207(17) 0.0492(5) Uani d . 1.00 . .
C C8 0.7207(2) 0.25445(18) -0.03513(16) 0.0485(5) Uani d . 1.00 . .
C C9 0.8894(3) 0.31686(18) -0.04683(17) 0.0516(5) Uani d . 1.00 . .
C C10 0.5508(2) 0.16038(19) 0.08156(17) 0.0526(5) Uani d . 1.00 . .
C C11 0.5507(2) 0.12897(18) 0.17248(17) 0.0504(5) Uani d . 1.00 . .
C C12 0.7184(3) 0.1245(2) 0.34684(18) 0.0543(5) Uani d . 1.00 . .
C C13 0.8790(3) 0.1520(2) 0.42088(17) 0.0562(6) Uani d . 1.00 . .
C C14 1.0466(3) 0.2147(2) 0.40409(17) 0.0535(5) Uani d . 1.00 . .
C C15 1.0454(3) 0.24772(19) 0.31279(18) 0.0536(5) Uani d . 1.00 . .
C C16 0.8821(3) 0.21968(18) 0.23475(16) 0.0494(5) Uani d . 1.00 . .
C C17 0.7176(2) 0.15731(18) 0.25179(16) 0.0495(5) Uani d . 1.00 . .
C C18 0.2535(3) 0.1832(2) -0.2814(2) 0.0682(7) Uani d . 1.00 . .
C C19 0.9107(3) 0.4051(2) -0.3347(2) 0.0717(7) Uani d . 1.00 . .
C C20 0.2253(3) 0.0407(2) 0.12298(18) 0.0566(6) Uani d . 1.00 . .
C C21 0.0823(3) -0.0271(2) 0.1655(2) 0.0653(7) Uani d . 1.00 . .
C C22 0.7374(4) 0.0634(2) 0.5381(2) 0.0810(8) Uani d . 1.00 . .
C C23 1.3707(3) 0.2858(2) 0.4631(2) 0.0709(7) Uani d . 1.00 . .
C C24 0.5047(5) 0.4727(4) 0.2476(3) 0.1141(15) Uani d . 1.00 . .
H H1 0.4493 0.1844 -0.1119 0.066 Uiso c R 1.00 . .
H H2 1.0164 0.3915 -0.1485 0.091 Uiso c R 1.00 . .
H H3 1.1598 0.3859 0.0292 0.076 Uiso c R 1.00 . .
H H4 0.4388 0.1406 0.0303 0.063 Uiso c R 1.00 . .
H H5 0.6073 0.0834 0.3590 0.068 Uiso c R 1.00 . .
H H6 1.1569 0.2901 0.3021 0.060 Uiso c R 1.00 . .
H H7 0.2534 0.1169 -0.2633 0.097 Uiso c R 1.00 . .
H H8 0.1678 0.1631 -0.3484 0.088 Uiso c R 1.00 . .
H H9 0.2196 0.2357 -0.2245 0.070 Uiso c R 1.00 . .
H H10 0.9948 0.3601 -0.3420 0.088 Uiso c R 1.00 . .
H H11 0.9624 0.4733 -0.2740 0.088 Uiso c R 1.00 . .
H H12 0.8881 0.4229 -0.4001 0.088 Uiso c R 1.00 . .
H H13 0.1944 0.1075 0.1204 0.068 Uiso c R 1.00 . .
H H14 0.2328 -0.0034 0.0516 0.068 Uiso c R 1.00 . .
H H15 1.3747 0.3604 0.4643 0.085 Uiso c R 1.00 . .
H H16 1.3874 0.2426 0.3935 0.085 Uiso c R 1.00 . .
H H17 1.4659 0.2889 0.5191 0.085 Uiso c R 1.00 . .
H H18 -0.0328 -0.0504 0.1162 0.078 Uiso c R 1.00 . .
H H19 0.0722 0.0184 0.2359 0.078 Uiso c R 1.00 . .
H H20 0.1167 -0.0919 0.1712 0.078 Uiso c R 1.00 . .
H H21 0.6854 -0.0066 0.4797 0.099 Uiso c R 1.00 . .
H H22 0.7681 0.0493 0.6046 0.099 Uiso c R 1.00 . .
H H23 0.6508 0.1066 0.5457 0.099 Uiso c R 1.00 . .
H H24 0.4886 0.5435 0.2886 0.228 Uiso c R 1.00 . .
H H25 0.3920 0.4160 0.2264 0.232 Uiso c R 1.00 . .

loop_
_atom_site_aniso_label
_atom_site_aniso_U_11
_atom_site_aniso_U_22
_atom_site_aniso_U_33
_atom_site_aniso_U_12
_atom_site_aniso_U_13
_atom_site_aniso_U_23
CL1 0.1017(6) 0.1080(6) 0.1040(6) 0.0293(5) 0.0281(5) 0.0396(5)
CL2 0.1012(6) 0.1100(6) 0.1307(7) 0.0361(5) 0.0482(5) 0.0656(5)
O1 0.0527(9) 0.0983(12) 0.0515(8) 0.0100(8) 0.0015(7) 0.0434(8)
O2 0.0567(9) 0.0941(11) 0.0543(8) 0.0111(8) 0.0100(7) 0.0445(8)
O3 0.0472(8) 0.0802(10) 0.0541(8) 0.0057(7) 0.0054(6) 0.0366(7)
O4 0.0577(9) 0.1055(13) 0.0588(9) 0.0072(9) 0.0015(7) 0.0515(9)
O5 0.0500(8) 0.0993(12) 0.0544(8) 0.0082(8) -0.0008(7) 0.0416(8)
N1 0.0493(10) 0.0692(11) 0.0509(9) 0.0070(8) 0.0029(7) 0.0286(8)
C1 0.0485(11) 0.0694(13) 0.0479(10) 0.0122(9) 0.0076(9) 0.0297(10)
C2 0.0497(11) 0.0662(12) 0.0449(10) 0.0116(9) 0.0042(8) 0.0253(9)
C3 0.0547(12) 0.0673(13) 0.0460(10) 0.0145(10) 0.0109(9) 0.0294(10)
C4 0.0541(12) 0.0649(12) 0.0497(11) 0.0113(10) 0.0105(9) 0.0279(10)
C5 0.0513(12) 0.0714(13) 0.0510(11) 0.0060(10) 0.0041(9) 0.0300(10)
C6 0.0472(10) 0.0551(11) 0.0430(10) 0.0102(8) 0.0044(8) 0.0204(8)
C7 0.0497(11) 0.0563(11) 0.0450(10) 0.0141(9) 0.0070(8) 0.0230(9)
C8 0.0491(11) 0.0570(11) 0.0420(9) 0.0134(9) 0.0067(8) 0.0224(9)
C9 0.0505(11) 0.0591(11) 0.0469(10) 0.0119(9) 0.0066(8) 0.0238(9)
C10 0.0470(11) 0.0650(12) 0.0468(10) 0.0115(9) 0.0033(8) 0.0254(9)
C11 0.0460(11) 0.0582(11) 0.0470(10) 0.0103(9) 0.0055(8) 0.0223(9)
C12 0.0489(11) 0.0662(12) 0.0515(11) 0.0109(9) 0.0075(9) 0.0298(10)
C13 0.0564(12) 0.0700(13) 0.0473(11) 0.0152(10) 0.0085(9) 0.0293(10)
C14 0.0504(11) 0.0677(13) 0.0434(10) 0.0133(9) 0.0037(8) 0.0245(9)
C15 0.0503(11) 0.0628(12) 0.0479(11) 0.0112(9) 0.0046(8) 0.0244(9)
C16 0.0508(11) 0.0573(11) 0.0433(10) 0.0150(9) 0.0075(8) 0.0223(9)
C17 0.0496(11) 0.0570(11) 0.0448(10) 0.0141(9) 0.0058(8) 0.0232(9)
C18 0.0452(12) 0.0979(18) 0.0603(13) 0.0052(11) -0.0021(10) 0.0404(13)
C19 0.0683(15) 0.0919(17) 0.0630(14) 0.0114(13) 0.0199(12) 0.0430(13)
C20 0.0478(11) 0.0678(13) 0.0546(12) 0.0120(10) 0.0080(9) 0.0249(10)
C21 0.0566(13) 0.0704(14) 0.0673(14) 0.0082(10) 0.0135(11) 0.0276(12)
C22 0.0703(16) 0.111(2) 0.0660(15) 0.0031(14) 0.0095(12) 0.0538(15)
C23 0.0503(12) 0.105(2) 0.0566(13) 0.0118(12) 0.0015(10) 0.0363(13)
C24 0.085(2) 0.157(3) 0.128(3) 0.049(2) 0.044(2) 0.069(2)

loop_
_atom_type_symbol
_atom_type_description
_atom_type_scat_dispersion_real
_atom_type_scat_dispersion_imag
_atom_type_scat_source
C C 0.003 0.002
;
International Tables for Crystallography
(1992, Vol. C, Tables 4.2.6.8 and 6.1.1.4)
;
H H 0.000 0.000
;
International Tables for Crystallography
(1992, Vol. C, Table 6.1.1.4)
;
N N 0.006 0.003
;
International Tables for Crystallography
(1992, Vol. C, Tables 4.2.6.8 and 6.1.1.4)
;
O O 0.011 0.006
;
International Tables for Crystallography
(1992, Vol. C, Tables 4.2.6.8 and 6.1.1.4)
;
Cl Cl 0.148 0.159
;
International Tables for Crystallography
(1992, Vol. C, Tables 4.2.6.8 and 6.1.1.4)
;

loop_
_geom_angle_atom_site_label_1
_geom_angle_atom_site_label_2
_geom_angle_atom_site_label_3
_geom_angle_site_symmetry_1
_geom_angle_site_symmetry_2
_geom_angle_site_symmetry_3
_geom_angle
_geom_angle_publ_flag
C2 O1 C18 . . . 117.3(2) no
C3 O2 C19 . . . 116.52(18) no
C11 O3 C20 . . . 117.65(18) no
C13 O4 C22 . . . 117.39(19) no
C14 O5 C23 . . . 117.0(2) no
C5 N1 C6 . . . 117.22(18) n
C2 C1 C8 . . . 121.2(2) no
O1 C2 C1 . . . 125.2(2) no
O1 C2 C3 . . . 114.7(2) no
C1 C2 C3 . . . 120.10(19) no
O2 C3 C2 . . . 113.76(18) no
O2 C3 C4 . . . 126.8(2) no
C2 C3 C4 . . . 119.5(2) no
C3 C4 C9 . . . 120.5(2) no
N1 C5 C9 . . . 125.4(2) n
N1 C6 C7 . . . 123.3(2) n
N1 C6 C16 . . . 117.29(18) no
C7 C6 C16 . . . 119.40(19) no
C6 C7 C8 . . . 118.13(19) n
C6 C7 C10 . . . 119.9(2) no
C8 C7 C10 . . . 121.93(18) no
C1 C8 C7 . . . 123.47(19) no
C1 C8 C9 . . . 118.4(2) no
C7 C8 C9 . . . 118.11(18) n
C4 C9 C5 . . . 121.8(2) no
C4 C9 C8 . . . 120.37(19) no
C5 C9 C8 . . . 117.8(2) n
C7 C10 C11 . . . 120.88(19) no
O3 C11 C10 . . . 124.55(18) no
O3 C11 C17 . . . 114.4(2) no
C10 C11 C17 . . . 121.05(19) no
C13 C12 C17 . . . 120.2(2) no
O4 C13 C12 . . . 125.8(2) no
O4 C13 C14 . . . 113.77(19) no
C12 C13 C14 . . . 120.4(2) no
O5 C14 C13 . . . 114.6(2) no
O5 C14 C15 . . . 126.0(2) no
C13 C14 C15 . . . 119.38(19) no
C14 C15 C16 . . . 121.4(2) no
C6 C16 C15 . . . 121.4(2) no
C6 C16 C17 . . . 119.81(18) no
C15 C16 C17 . . . 118.8(2) no
C11 C17 C12 . . . 121.28(19) no
C11 C17 C16 . . . 118.9(2) no
C12 C17 C16 . . . 119.81(18) no
O3 C20 C21 . . . 107.5(2) no
CL1 C24 CL2 . . . 113.8(2) no
C2 C1 H1 . . . 119.3 no
C8 C1 H1 . . . 119.5 no
C3 C4 H2 . . . 119.8 no
C9 C4 H2 . . . 119.8 no
N1 C5 H3 . . . 117.2 no
C9 C5 H3 . . . 117.4 no
C7 C10 H4 . . . 119.6 no
C11 C10 H4 . . . 119.5 no
C13 C12 H5 . . . 119.8 no
C17 C12 H5 . . . 119.9 no
C14 C15 H6 . . . 119.3 no
C16 C15 H6 . . . 119.3 no
O1 C18 H7 . . . 109.3 no
O1 C18 H8 . . . 109.5 no
O1 C18 H9 . . . 109.5 no
H7 C18 H8 . . . 109.2 no
H7 C18 H9 . . . 109.7 no
H8 C18 H9 . . . 109.5 no
O2 C19 H10 . . . 109.6 no
O2 C19 H11 . . . 109.6 no
O2 C19 H12 . . . 109.6 no
H10 C19 H11 . . . 109.3 no
H10 C19 H12 . . . 109.3 no
H11 C19 H12 . . . 109.4 no
O3 C20 H13 . . . 109.9 no
O3 C20 H14 . . . 110.1 no
C21 C20 H13 . . . 109.9 no
C21 C20 H14 . . . 109.8 no
H13 C20 H14 . . . 109.7 no
C20 C21 H18 . . . 109.4 no
C20 C21 H19 . . . 109.4 no
C20 C21 H20 . . . 109.6 no
H18 C21 H19 . . . 109.5 no
H18 C21 H20 . . . 109.5 no
H19 C21 H20 . . . 109.5 no
O4 C22 H21 . . . 109.4 no
O4 C22 H22 . . . 109.6 no
O4 C22 H23 . . . 109.5 no
H21 C22 H22 . . . 109.5 no
H21 C22 H23 . . . 109.5 no
H22 C22 H23 . . . 109.5 no
O5 C23 H15 . . . 109.4 no
O5 C23 H16 . . . 109.4 no
O5 C23 H17 . . . 109.6 no
H15 C23 H16 . . . 109.5 no
H15 C23 H17 . . . 109.5 no
H16 C23 H17 . . . 109.5 no
CL1 C24 H24 . . . 108.2 no
CL1 C24 H25 . . . 108.2 no
CL2 C24 H24 . . . 108.3 no
CL2 C24 H25 . . . 108.3 no
H24 C24 H25 . . . 110.2 no

loop_
_geom_bond_atom_site_label_1
_geom_bond_atom_site_label_2
_geom_bond_site_symmetry_1
_geom_bond_site_symmetry_2
_geom_bond_distance
_geom_bond_publ_flag
CL1 C24 . . 1.743(5) no
CL2 C24 . . 1.746(5) no
O1 C2 . . 1.355(2) no
O1 C18 . . 1.439(3) no
O2 C3 . . 1.359(3) no
O2 C19 . . 1.429(3) no
O3 C11 . . 1.365(2) no
O3 C20 . . 1.439(2) no
O4 C13 . . 1.366(3) no
O4 C22 . . 1.418(3) no
O5 C14 . . 1.355(2) no
O5 C23 . . 1.427(3) no
N1 C5 . . 1.309(3) n
N1 C6 . . 1.381(2) n
C1 C2 . . 1.370(3) no
C1 C8 . . 1.412(2) no
C2 C3 . . 1.434(3) no
C3 C4 . . 1.366(3) no
C4 C9 . . 1.418(3) no
C5 C9 . . 1.424(3) n
C6 C7 . . 1.400(2) n
C6 C16 . . 1.446(3) no
C7 C8 . . 1.446(3) n
C7 C10 . . 1.424(3) no
C8 C9 . . 1.403(3) n
C10 C11 . . 1.360(3) no
C11 C17 . . 1.439(2) no
C12 C13 . . 1.368(3) no
C12 C17 . . 1.422(3) no
C13 C14 . . 1.425(3) no
C14 C15 . . 1.376(3) no
C15 C16 . . 1.410(3) no
C16 C17 . . 1.407(3) no
C20 C21 . . 1.501(3) no
C1 H1 . . 0.949 no
C4 H2 . . 0.950 no
C5 H3 . . 0.950 no
C10 H4 . . 0.950 no
C12 H5 . . 0.948 no
C15 H6 . . 0.950 no
C18 H7 . . 0.951 no
C18 H8 . . 0.953 no
C18 H9 . . 0.946 no
C19 H10 . . 0.951 no
C19 H11 . . 0.950 no
C19 H12 . . 0.951 no
C20 H13 . . 0.950 no
C20 H14 . . 0.947 no
C21 H18 . . 0.950 no
C21 H19 . . 0.950 no
C21 H20 . . 0.950 no
C22 H21 . . 0.950 no
C22 H22 . . 0.950 no
C22 H23 . . 0.950 no
C23 H15 . . 0.950 no
C23 H16 . . 0.950 no
C23 H17 . . 0.950 no
C24 H24 . . 0.951 no
C24 H25 . . 0.941 no

loop_
_geom_contact_atom_site_label_1
_geom_contact_atom_site_label_2
_geom_contact_distance
_geom_contact_site_symmetry_1
_geom_contact_site_symmetry_2
_geom_contact_publ_flag
CL1 CL1 3.5843(15) . 2_665 ?
CL1 C8 3.573(2) . . ?
CL2 C16 3.584(2) . . ?
CL2 C17 3.579(2) . . ?
CL2 C19 3.436(2) . 2_765 ?
CL2 C23 3.524(3) . 1_455 ?
O1 O5 3.247(2) . 1_454 ?
O1 C23 3.420(3) . 1_454 ?
O1 C24 3.557(5) . 2_665 ?
O2 O4 3.554(2) . 1_554 ?
O2 C22 3.526(3) . 1_554 ?
O2 C23 3.547(3) . 1_454 ?
O2 C24 3.325(5) . 2_665 ?
O4 O2 3.554(2) . 1_556 ?
O4 C18 3.338(2) . 1_656 ?
O4 C19 3.531(3) . 1_556 ?
O5 O1 3.247(2) . 1_656 ?
O5 C18 3.337(3) . 1_656 ?
N1 C24 3.520(3) . 1_655 ?
C8 CL1 3.573(2) . . ?
C15 C21 3.574(3) . 1_655 ?
C16 CL2 3.584(2) . . ?
C17 CL2 3.579(2) . . ?
C18 O4 3.338(2) . 1_454 ?
C18 O5 3.337(3) . 1_454 ?
C19 CL2 3.436(2) . 2_765 ?
C19 O4 3.531(3) . 1_554 ?
C21 C15 3.574(3) . 1_455 ?
C22 O2 3.526(3) . 1_556 ?
C22 C22 3.498(3) . 2_656 ?
C23 CL2 3.524(3) . 1_655 ?
C23 O1 3.420(3) . 1_656 ?
C23 O2 3.547(3) . 1_656 ?
C24 O1 3.557(5) . 2_665 ?
C24 O2 3.325(5) . 2_665 ?
C24 N1 3.520(3) . 1_455 ?
CL1 H2 3.075 . 2_765 ?
CL1 H3 3.109 . 1_455 ?
CL1 H3 3.531 . 2_765 ?
CL1 H9 3.343 . 2_665 ?
CL2 H10 3.227 . 2_765 ?
CL2 H11 3.125 . 2_765 ?
CL2 H12 3.386 . 2_765 ?
CL2 H15 3.086 . 1_455 ?
CL2 H15 3.196 . 2_766 ?
CL2 H16 3.222 . 1_455 ?
O1 H17 2.746 . 1_454 ?
O1 H21 3.034 . 2_655 ?
O1 H23 3.111 . 1_554 ?
O1 H24 2.773 . 2_665 ?
O2 H17 2.613 . 1_454 ?
O2 H23 2.911 . 1_554 ?
O2 H24 2.512 . 2_665 ?
O2 H25 3.393 . 2_665 ?
O3 H16 2.857 . 1_455 ?
O3 H22 3.587 . 2_656 ?
O4 H8 2.408 . 1_656 ?
O4 H8 3.566 . 2_655 ?
O4 H10 2.916 . 1_556 ?
O5 H8 2.644 . 1_656 ?
O5 H10 3.159 . 1_556 ?
O5 H19 3.404 . 1_655 ?
O5 H21 3.404 . 2_756 ?
O5 H22 3.561 . 2_756 ?
O5 H24 3.598 . 2_766 ?
N1 H11 2.872 . 2_765 ?
N1 H13 3.089 . 1_655 ?
N1 H25 2.637 . 1_655 ?
C1 H20 3.303 . 2_655 ?
C2 H20 3.586 . 2_655 ?
C2 H23 3.372 . 1_554 ?
C2 H24 3.149 . 2_665 ?
C3 H20 3.528 . 2_655 ?
C3 H22 3.577 . 1_554 ?
C3 H23 3.281 . 1_554 ?
C3 H24 3.024 . 2_665 ?
C4 H3 3.445 . 2_765 ?
C4 H9 3.232 . 1_655 ?
C4 H20 3.187 . 2_655 ?
C5 H2 3.453 . 2_765 ?
C5 H11 3.289 . 2_765 ?
C5 H20 3.388 . 2_655 ?
C5 H25 3.137 . 1_655 ?
C6 H11 3.295 . 2_765 ?
C6 H13 3.334 . 1_655 ?
C6 H14 3.256 . 2_655 ?
C7 H14 2.899 . 2_655 ?
C7 H20 3.529 . 2_655 ?
C8 H14 3.277 . 2_655 ?
C8 H20 2.918 . 2_655 ?
C9 H20 2.849 . 2_655 ?
C10 H14 3.145 . 2_655 ?
C11 H16 3.331 . 1_455 ?
C12 H7 3.035 . 2_655 ?
C12 H16 3.254 . 1_455 ?
C12 H19 3.551 . 1_655 ?
C13 H7 3.297 . 2_655 ?
C13 H8 3.453 . 1_656 ?
C13 H10 3.286 . 1_556 ?
C13 H12 3.545 . 1_556 ?
C13 H19 3.227 . 1_655 ?
C14 H8 3.540 . 1_656 ?
C14 H10 3.391 . 1_556 ?
C14 H19 2.867 . 1_655 ?
C15 H13 3.114 . 1_655 ?
C15 H19 2.882 . 1_655 ?
C15 H25 3.533 . 1_655 ?
C16 H13 3.325 . 1_655 ?
C16 H18 3.596 . 1_655 ?
C16 H19 3.246 . 1_655 ?
C17 H16 3.473 . 1_455 ?
C17 H19 3.555 . 1_655 ?
C18 H10 3.528 . 1_455 ?
C18 H18 3.479 . 2_555 ?
C18 H19 3.403 . 2_555 ?
C18 H20 3.441 . 2_555 ?
C18 H21 3.046 . 2_655 ?
C19 H17 3.437 . 1_454 ?
C19 H24 3.340 . 2_665 ?
C20 H6 3.545 . 1_455 ?
C20 H16 3.564 . 1_455 ?
C20 H18 3.332 . 2_555 ?
C21 H7 3.130 . 2_555 ?
C21 H9 3.454 . 2_555 ?
C21 H22 3.193 . 2_656 ?
C22 H5 3.514 . 2_656 ?
C22 H8 3.224 . 1_656 ?
C22 H8 3.488 . 2_655 ?
C22 H21 3.101 . 2_656 ?
C22 H23 3.097 . 2_656 ?
C23 H5 3.530 . 1_655 ?
C23 H24 3.204 . 2_766 ?
C24 H3 3.351 . 1_455 ?
C24 H6 3.414 . 1_455 ?
C24 H17 3.552 . 2_766 ?
H1 H18 3.234 . 2_555 ?
H2 CL1 3.075 . 2_765 ?
H2 C5 3.453 . 2_765 ?
H2 H3 3.462 . 2_765 ?
H2 H9 2.824 . 1_655 ?
H3 CL1 3.109 . 1_655 ?
H3 CL1 3.531 . 2_765 ?
H3 C4 3.445 . 2_765 ?
H3 C24 3.351 . 1_655 ?
H3 H2 3.462 . 2_765 ?
H3 H9 3.429 . 1_655 ?
H3 H11 3.506 . 2_765 ?
H3 H25 2.809 . 1_655 ?
H4 H14 3.466 . 2_655 ?
H4 H18 3.194 . 2_555 ?
H5 C22 3.514 . 2_656 ?
H5 C23 3.530 . 1_455 ?
H5 H7 2.991 . 2_655 ?
H5 H16 2.897 . 1_455 ?
H5 H17 3.318 . 1_455 ?
H5 H21 3.419 . 2_656 ?
H5 H22 3.147 . 2_656 ?
H5 H23 3.405 . 2_656 ?
H6 C20 3.545 . 1_655 ?
H6 C24 3.414 . 1_655 ?
H6 H11 3.476 . 2_765 ?
H6 H13 2.885 . 1_655 ?
H6 H19 3.229 . 1_655 ?
H6 H25 2.618 . 1_655 ?
H7 C12 3.035 . 2_655 ?
H7 C13 3.297 . 2_655 ?
H7 C21 3.130 . 2_555 ?
H7 H5 2.991 . 2_655 ?
H7 H18 2.881 . 2_555 ?
H7 H19 2.816 . 2_555 ?
H7 H20 3.178 . 2_555 ?
H7 H21 2.892 . 2_655 ?
H8 O4 2.408 . 1_454 ?
H8 O4 3.566 . 2_655 ?
H8 O5 2.644 . 1_454 ?
H8 C13 3.453 . 1_454 ?
H8 C14 3.540 . 1_454 ?
H8 C22 3.224 . 1_454 ?
H8 C22 3.488 . 2_655 ?
H8 H10 3.098 . 1_455 ?
H8 H17 3.417 . 1_454 ?
H8 H19 3.417 . 2_555 ?
H8 H20 3.520 . 2_555 ?
H8 H21 2.762 . 2_655 ?
H8 H22 2.965 . 1_454 ?
H9 CL1 3.343 . 2_665 ?
H9 C4 3.232 . 1_455 ?
H9 C21 3.454 . 2_555 ?
H9 H2 2.824 . 1_455 ?
H9 H3 3.429 . 1_455 ?
H9 H10 3.153 . 1_455 ?
H9 H18 3.261 . 2_555 ?
H9 H19 3.462 . 2_555 ?
H9 H20 3.082 . 2_555 ?
H9 H24 3.565 . 2_665 ?
H10 CL2 3.227 . 2_765 ?
H10 O4 2.916 . 1_554 ?
H10 O5 3.159 . 1_554 ?
H10 C13 3.286 . 1_554 ?
H10 C14 3.391 . 1_554 ?
H10 C18 3.528 . 1_655 ?
H10 H8 3.098 . 1_655 ?
H10 H9 3.153 . 1_655 ?
H10 H23 3.465 . 1_554 ?
H11 CL2 3.125 . 2_765 ?
H11 N1 2.872 . 2_765 ?
H11 C5 3.289 . 2_765 ?
H11 C6 3.295 . 2_765 ?
H11 H3 3.506 . 2_765 ?
H11 H6 3.476 . 2_765 ?
H11 H24 3.372 . 2_665 ?
H11 H25 3.364 . 2_665 ?
H12 CL2 3.386 . 2_765 ?
H12 C13 3.545 . 1_554 ?
H12 H17 3.166 . 1_454 ?
H12 H24 3.419 . 2_665 ?
H13 N1 3.089 . 1_455 ?
H13 C6 3.334 . 1_455 ?
H13 C15 3.114 . 1_455 ?
H13 C16 3.325 . 1_455 ?
H13 H6 2.885 . 1_455 ?
H13 H14 3.450 . 2_555 ?
H13 H16 3.422 . 1_455 ?
H13 H18 2.979 . 2_555 ?
H14 C6 3.256 . 2_655 ?
H14 C7 2.899 . 2_655 ?
H14 C8 3.277 . 2_655 ?
H14 C10 3.145 . 2_655 ?
H14 H4 3.466 . 2_655 ?
H14 H13 3.450 . 2_555 ?
H14 H18 2.859 . 2_555 ?
H15 CL2 3.086 . 1_655 ?
H15 CL2 3.196 . 2_766 ?
H15 H15 3.447 . 2_866 ?
H15 H24 3.031 . 2_766 ?
H15 H25 3.389 . 1_655 ?
H16 CL2 3.222 . 1_655 ?
H16 O3 2.857 . 1_655 ?
H16 C11 3.331 . 1_655 ?
H16 C12 3.254 . 1_655 ?
H16 C17 3.473 . 1_655 ?
H16 C20 3.564 . 1_655 ?
H16 H5 2.897 . 1_655 ?
H16 H13 3.422 . 1_655 ?
H16 H19 3.232 . 1_655 ?
H16 H25 3.550 . 1_655 ?
H17 O1 2.746 . 1_656 ?
H17 O2 2.613 . 1_656 ?
H17 C19 3.437 . 1_656 ?
H17 C24 3.552 . 2_766 ?
H17 H5 3.318 . 1_655 ?
H17 H8 3.417 . 1_656 ?
H17 H12 3.166 . 1_656 ?
H17 H21 3.559 . 2_756 ?
H17 H23 3.081 . 1_655 ?
H17 H24 2.692 . 2_766 ?
H18 C16 3.596 . 1_455 ?
H18 C18 3.479 . 2_555 ?
H18 C20 3.332 . 2_555 ?
H18 H1 3.234 . 2_555 ?
H18 H4 3.194 . 2_555 ?
H18 H7 2.881 . 2_555 ?
H18 H9 3.261 . 2_555 ?
H18 H13 2.979 . 2_555 ?
H18 H14 2.859 . 2_555 ?
H19 O5 3.404 . 1_455 ?
H19 C12 3.551 . 1_455 ?
H19 C13 3.227 . 1_455 ?
H19 C14 2.867 . 1_455 ?
H19 C15 2.882 . 1_455 ?
H19 C16 3.246 . 1_455 ?
H19 C17 3.555 . 1_455 ?
H19 C18 3.403 . 2_555 ?
H19 H6 3.229 . 1_455 ?
H19 H7 2.816 . 2_555 ?
H19 H8 3.417 . 2_555 ?
H19 H9 3.462 . 2_555 ?
H19 H16 3.232 . 1_455 ?
H19 H22 2.743 . 2_656 ?
H20 C1 3.303 . 2_655 ?
H20 C2 3.586 . 2_655 ?
H20 C3 3.528 . 2_655 ?
H20 C4 3.187 . 2_655 ?
H20 C5 3.388 . 2_655 ?
H20 C7 3.529 . 2_655 ?
H20 C8 2.918 . 2_655 ?
H20 C9 2.849 . 2_655 ?
H20 C18 3.441 . 2_555 ?
H20 H7 3.178 . 2_555 ?
H20 H8 3.520 . 2_555 ?
H20 H9 3.082 . 2_555 ?
H20 H22 2.793 . 2_656 ?
H21 O1 3.034 . 2_655 ?
H21 O5 3.404 . 2_756 ?
H21 C18 3.046 . 2_655 ?
H21 C22 3.101 . 2_656 ?
H21 H5 3.419 . 2_656 ?
H21 H7 2.892 . 2_655 ?
H21 H8 2.762 . 2_655 ?
H21 H17 3.559 . 2_756 ?
H21 H21 2.967 . 2_656 ?
H21 H22 3.365 . 2_656 ?
H21 H23 2.525 . 2_656 ?
H22 O3 3.587 . 2_656 ?
H22 O5 3.561 . 2_756 ?
H22 C3 3.577 . 1_556 ?
H22 C21 3.193 . 2_656 ?
H22 H5 3.147 . 2_656 ?
H22 H8 2.965 . 1_656 ?
H22 H19 2.743 . 2_656 ?
H22 H20 2.793 . 2_656 ?
H22 H21 3.365 . 2_656 ?
H22 H23 3.362 . 2_656 ?
H23 O1 3.111 . 1_556 ?
H23 O2 2.911 . 1_556 ?
H23 C2 3.372 . 1_556 ?
H23 C3 3.281 . 1_556 ?
H23 C22 3.097 . 2_656 ?
H23 H5 3.405 . 2_656 ?
H23 H10 3.465 . 1_556 ?
H23 H17 3.081 . 1_455 ?
H23 H21 2.525 . 2_656 ?
H23 H22 3.362 . 2_656 ?
H23 H23 2.960 . 2_656 ?
H24 O1 2.773 . 2_665 ?
H24 O2 2.512 . 2_665 ?
H24 O5 3.598 . 2_766 ?
H24 C2 3.149 . 2_665 ?
H24 C3 3.024 . 2_665 ?
H24 C19 3.340 . 2_665 ?
H24 C23 3.204 . 2_766 ?
H24 H9 3.565 . 2_665 ?
H24 H11 3.372 . 2_665 ?
H24 H12 3.419 . 2_665 ?
H24 H15 3.031 . 2_766 ?
H24 H17 2.692 . 2_766 ?
H25 O2 3.393 . 2_665 ?
H25 N1 2.637 . 1_455 ?
H25 C5 3.137 . 1_455 ?
H25 C15 3.533 . 1_455 ?
H25 H3 2.809 . 1_455 ?
H25 H6 2.618 . 1_455 ?
H25 H11 3.364 . 2_665 ?
H25 H15 3.389 . 1_455 ?
H25 H16 3.550 . 1_455 ?

loop_
_geom_torsion_atom_site_label_1
_geom_torsion_atom_site_label_2
_geom_torsion_atom_site_label_3
_geom_torsion_atom_site_label_4
_geom_torsion_site_symmetry_1
_geom_torsion_site_symmetry_2
_geom_torsion_site_symmetry_3
_geom_torsion_site_symmetry_4
_geom_torsion
_geom_torsion_publ_flag
C18 O1 C2 C1 . . . . 7.6(3) ?
C18 O1 C2 C3 . . . . -172.5(2) ?
C19 O2 C3 C2 . . . . -179.2(2) ?
C19 O2 C3 C4 . . . . 1.1(3) ?
C11 O3 C20 C21 . . . . 177.49(19) ?
C20 O3 C11 C10 . . . . -0.5(3) ?
C20 O3 C11 C17 . . . . 178.95(19) ?
C22 O4 C13 C12 . . . . -1.2(3) ?
C22 O4 C13 C14 . . . . 179.1(2) ?
C23 O5 C14 C13 . . . . 173.6(2) ?
C23 O5 C14 C15 . . . . -4.8(3) ?
C5 N1 C6 C7 . . . . 0.3(3) ?
C5 N1 C6 C16 . . . . -179.8(2) ?
C6 N1 C5 C9 . . . . -1.2(3) ?
C2 C1 C8 C7 . . . . -179.0(2) ?
C2 C1 C8 C9 . . . . 0.5(3) ?
C8 C1 C2 O1 . . . . -179.93(18) ?
C8 C1 C2 C3 . . . . 0.1(3) ?
O1 C2 C3 O2 . . . . -0.6(3) ?
O1 C2 C3 C4 . . . . 179.1(2) ?
C1 C2 C3 O2 . . . . 179.4(2) ?
C1 C2 C3 C4 . . . . -0.9(3) ?
O2 C3 C4 C9 . . . . -179.3(2) ?
C2 C3 C4 C9 . . . . 1.0(3) ?
C3 C4 C9 C5 . . . . 177.9(2) ?
C3 C4 C9 C8 . . . . -0.3(3) ?
N1 C5 C9 C4 . . . . -177.7(2) ?
N1 C5 C9 C8 . . . . 0.6(3) ?
N1 C6 C7 C8 . . . . 1.1(3) ?
N1 C6 C7 C10 . . . . -179.5(2) ?
N1 C6 C16 C15 . . . . -0.4(3) ?
N1 C6 C16 C17 . . . . -179.6(2) ?
C7 C6 C16 C15 . . . . 179.6(2) ?
C7 C6 C16 C17 . . . . 0.3(3) ?
C16 C6 C7 C8 . . . . -178.9(2) ?
C16 C6 C7 C10 . . . . 0.5(3) ?
C6 C7 C8 C1 . . . . 178.0(2) ?
C6 C7 C8 C9 . . . . -1.6(3) ?
C6 C7 C10 C11 . . . . -0.8(3) ?
C8 C7 C10 C11 . . . . 178.6(2) ?
C10 C7 C8 C1 . . . . -1.5(3) ?
C10 C7 C8 C9 . . . . 179.0(2) ?
C1 C8 C9 C4 . . . . -0.4(3) ?
C1 C8 C9 C5 . . . . -178.7(2) ?
C7 C8 C9 C4 . . . . 179.1(2) ?
C7 C8 C9 C5 . . . . 0.8(3) ?
C7 C10 C11 O3 . . . . 179.6(2) ?
C7 C10 C11 C17 . . . . 0.1(2) ?
O3 C11 C17 C12 . . . . 0.6(3) ?
O3 C11 C17 C16 . . . . -178.76(19) ?
C10 C11 C17 C12 . . . . -179.9(2) ?
C10 C11 C17 C16 . . . . 0.8(3) ?
C13 C12 C17 C11 . . . . 179.7(2) ?
C13 C12 C17 C16 . . . . -0.9(3) ?
C17 C12 C13 O4 . . . . -179.2(2) ?
C17 C12 C13 C14 . . . . 0.6(3) ?
O4 C13 C14 O5 . . . . 1.5(3) ?
O4 C13 C14 C15 . . . . -179.98(16) ?
C12 C13 C14 O5 . . . . -178.3(2) ?
C12 C13 C14 C15 . . . . 0.2(3) ?
O5 C14 C15 C16 . . . . 177.6(2) ?
C13 C14 C15 C16 . . . . -0.7(3) ?
C14 C15 C16 C6 . . . . -178.8(2) ?
C14 C15 C16 C17 . . . . 0.4(3) ?
C6 C16 C17 C11 . . . . -1.0(3) ?
C6 C16 C17 C12 . . . . 179.6(2) ?
C15 C16 C17 C11 . . . . 179.8(2) ?
C15 C16 C17 C12 . . . . 0.4(3) ?

loop_
_cod_related_entry_id
_cod_related_entry_database
_cod_related_entry_code
1 ChemSpider 30655976
